data_7016258
loop_
_publ_author_name
'Lentijo, Sergio'
'Miguel, Jes\'us A'
'Espinet, Pablo'

_publ_section_title
;
 Cyclopalladated complexes of perylene imine: mononuclear complexes
 with five- or six-membered metallacycles.
;
_journal_issue 29
_journal_name_full 'Dalton transactions (Cambridge, England : 2003)'
_journal_page_first 7602
_journal_page_last 7609
_journal_paper_doi 10.1039/c1dt10598a
_journal_volume 40
_journal_year 2011
_chemical_formula_sum 'C34 H30 N2 Pd S2'
_chemical_formula_weight 637.12
_chemical_name_systematic
;
?
;
_space_group_IT_number 2
_symmetry_cell_setting triclinic
_symmetry_space_group_name_Hall '-P 1'
_symmetry_space_group_name_H-M 'P -1'
_atom_sites_solution_hydrogens geom
_atom_sites_solution_primary direct
_atom_sites_solution_secondary difmap
_audit_creation_method SHELXL-97
_cell_angle_alpha 71.054(8)
_cell_angle_beta 87.763(9)
_cell_angle_gamma 84.421(9)
_cell_formula_units_Z 2
_cell_length_a 8.860(4)
_cell_length_b 11.554(6)
_cell_length_c 14.640(7)
_cell_measurement_reflns_used 1019
_cell_measurement_temperature 293(2)
_cell_measurement_theta_max 52.803
_cell_measurement_theta_min 5.680
_cell_volume 1410.7(12)
_computing_cell_refinement 'Bruker XSCANS'
_computing_data_collection 'Bruker XSCANS'
_computing_data_reduction 'Bruker SHELXTL'
_computing_molecular_graphics 'Bruker SHELXTL'
_computing_publication_material 'Bruker SHELXTL'
_computing_structure_refinement 'SHELXL-97 (Sheldrick, 1997)'
_computing_structure_solution 'SHELXS-97 (Sheldrick, 1990)'
_diffrn_ambient_temperature 293(2)
_diffrn_measured_fraction_theta_full 0.989
_diffrn_measured_fraction_theta_max 0.989
_diffrn_measurement_device_type 'CCD area detector'
_diffrn_measurement_method 'phi and omega scans'
_diffrn_radiation_monochromator graphite
_diffrn_radiation_source 'fine-focus sealed tube'
_diffrn_radiation_type MoK\a
_diffrn_radiation_wavelength 0.71073
_diffrn_reflns_av_R_equivalents 0.0223
_diffrn_reflns_av_sigmaI/netI 0.0301
_diffrn_reflns_limit_h_max 11
_diffrn_reflns_limit_h_min -11
_diffrn_reflns_limit_k_max 14
_diffrn_reflns_limit_k_min -14
_diffrn_reflns_limit_l_max 18
_diffrn_reflns_limit_l_min -18
_diffrn_reflns_number 12335
_diffrn_reflns_theta_full 26.42
_diffrn_reflns_theta_max 26.42
_diffrn_reflns_theta_min 1.47
_exptl_absorpt_coefficient_mu 0.833
_exptl_absorpt_correction_T_max 1.000000
_exptl_absorpt_correction_T_min 0.802996
_exptl_absorpt_correction_type multi-scan
_exptl_absorpt_process_details (G.M.Sheldrick,SADABS,1996)
_exptl_crystal_colour RED
_exptl_crystal_density_diffrn 1.500
_exptl_crystal_density_method 'not measured'
_exptl_crystal_description BLOCK
_exptl_crystal_F_000 652
_exptl_crystal_size_max 0.31
_exptl_crystal_size_mid 0.25
_exptl_crystal_size_min 0.09
_refine_diff_density_max 0.430
_refine_diff_density_min -0.306
_refine_diff_density_rms 0.064
_refine_ls_extinction_method none
_refine_ls_goodness_of_fit_ref 1.077
_refine_ls_hydrogen_treatment constr
_refine_ls_matrix_type full
_refine_ls_number_parameters 355
_refine_ls_number_reflns 5732
_refine_ls_number_restraints 0
_refine_ls_restrained_S_all 1.077
_refine_ls_R_factor_all 0.0429
_refine_ls_R_factor_gt 0.0315
_refine_ls_shift/su_max 0.001
_refine_ls_shift/su_mean 0.000
_refine_ls_structure_factor_coef Fsqd
_refine_ls_weighting_details 'calc w=1/[\s^2^(Fo^2^)+(0.0388P)^2^+0.5730P] where P=(Fo^2^+2Fc^2^)/3'
_refine_ls_weighting_scheme calc
_refine_ls_wR_factor_gt 0.0784
_refine_ls_wR_factor_ref 0.0854
_reflns_number_gt 4789
_reflns_number_total 5732
_reflns_threshold_expression >2sigma(I)
_cod_data_source_file c1dt10598a.txt
_cod_data_source_block 7
_cod_depositor_comments
;
The following automatic conversions were performed:

'_symmetry_cell_setting' value 'Triclinic' changed to 'triclinic'
according to /home/saulius/struct/CIF-dictionaries/cif_core.dic
dictionary named 'cif_core.dic' version 2.4.1 from 2010-06-29.

Automatic conversion script
Id: cif_fix_values 1715 2011-07-08 13:25:40Z adriana 
;
_cod_original_cell_volume 1410.6(12)
_cod_original_sg_symbol_H-M P-1
_cod_database_code 7016258

loop_
_symmetry_equiv_pos_as_xyz
'x, y, z'
'-x, -y, -z'

loop_
_atom_site_label
_atom_site_type_symbol
_atom_site_fract_x
_atom_site_fract_y
_atom_site_fract_z
_atom_site_U_iso_or_equiv
_atom_site_adp_type
_atom_site_occupancy
_atom_site_symmetry_multiplicity
_atom_site_calc_flag
_atom_site_refinement_flags
_atom_site_disorder_assembly
_atom_site_disorder_group
Pd1 Pd 0.91317(2) 0.865147(19) 0.739436(15) 0.04578(9) Uani 1 1 d . . .
C7 C 1.0411(3) 0.7834(2) 0.6567(2) 0.0436(6) Uani 1 1 d . . .
N1 N 1.0407(3) 1.01113(19) 0.70095(16) 0.0445(5) Uani 1 1 d . . .
S1 S 0.73878(10) 0.72101(8) 0.78434(7) 0.0625(2) Uani 1 1 d . . .
S2 S 0.73291(10) 0.93332(8) 0.84320(6) 0.0598(2) Uani 1 1 d . . .
C1 C 1.1756(3) 0.9676(2) 0.5658(2) 0.0442(6) Uani 1 1 d . . .
C2 C 1.2731(3) 1.0218(3) 0.4911(2) 0.0535(7) Uani 1 1 d . . .
H2 H 1.2885 1.1041 0.4782 0.064 Uiso 1 1 calc R . .
C3 C 1.3476(3) 0.9589(3) 0.4356(2) 0.0528(7) Uani 1 1 d . . .
H3 H 1.4105 0.9997 0.3856 0.063 Uiso 1 1 calc R . .
C4 C 1.3311(3) 0.8360(2) 0.45245(19) 0.0431(6) Uani 1 1 d . . .
C5 C 1.2252(3) 0.7772(2) 0.52567(18) 0.0392(5) Uani 1 1 d . . .
C6 C 1.1446(3) 0.8424(2) 0.58352(19) 0.0407(6) Uani 1 1 d . . .
C8 C 1.0267(3) 0.6604(3) 0.6694(2) 0.0541(7) Uani 1 1 d . . .
H8 H 0.9624 0.6185 0.7181 0.065 Uiso 1 1 calc R . .
C9 C 1.1028(3) 0.5973(2) 0.6138(2) 0.0519(7) Uani 1 1 d . . .
H9 H 1.0882 0.5149 0.6264 0.062 Uiso 1 1 calc R . .
C10 C 1.1997(3) 0.6522(2) 0.5401(2) 0.0433(6) Uani 1 1 d . . .
C11 C 1.2736(3) 0.5875(2) 0.4773(2) 0.0434(6) Uani 1 1 d . . .
C12 C 1.3852(3) 0.6438(2) 0.4098(2) 0.0450(6) Uani 1 1 d . . .
C13 C 1.4188(3) 0.7658(3) 0.39806(19) 0.0456(6) Uani 1 1 d . . .
C14 C 1.5339(3) 0.8141(3) 0.3342(2) 0.0576(8) Uani 1 1 d . . .
H14 H 1.5575 0.8935 0.3263 0.069 Uiso 1 1 calc R . .
C15 C 1.6149(4) 0.7479(3) 0.2817(2) 0.0658(9) Uani 1 1 d . . .
H15 H 1.6932 0.7822 0.2408 0.079 Uiso 1 1 calc R . .
C16 C 1.5800(4) 0.6328(3) 0.2902(2) 0.0626(8) Uani 1 1 d . . .
H16 H 1.6339 0.5895 0.2540 0.075 Uiso 1 1 calc R . .
C17 C 1.4642(3) 0.5786(3) 0.3524(2) 0.0515(7) Uani 1 1 d . . .
C18 C 1.4236(4) 0.4602(3) 0.3606(2) 0.0595(8) Uani 1 1 d . . .
H18 H 1.4743 0.4165 0.3236 0.071 Uiso 1 1 calc R . .
C19 C 1.3115(4) 0.4101(3) 0.4220(2) 0.0596(8) Uani 1 1 d . . .
H19 H 1.2837 0.3333 0.4252 0.072 Uiso 1 1 calc R . .
C20 C 1.2372(3) 0.4721(3) 0.4803(2) 0.0526(7) Uani 1 1 d . . .
H20 H 1.1613 0.4353 0.5223 0.063 Uiso 1 1 calc R . .
C21 C 1.1233(3) 1.0417(2) 0.6244(2) 0.0479(6) Uani 1 1 d . . .
H21 H 1.1528 1.1213 0.6047 0.057 Uiso 1 1 calc R . .
C22 C 1.0171(3) 1.0968(2) 0.7541(2) 0.0438(6) Uani 1 1 d . . .
C23 C 1.0571(4) 1.0576(3) 0.8501(2) 0.0543(7) Uani 1 1 d . . .
H23 H 1.0950 0.9766 0.8800 0.065 Uiso 1 1 calc R . .
C24 C 1.0405(4) 1.1394(3) 0.9019(2) 0.0614(8) Uani 1 1 d . . .
H24 H 1.0724 1.1135 0.9657 0.074 Uiso 1 1 calc R . .
C25 C 0.9778(4) 1.2583(3) 0.8608(2) 0.0571(8) Uani 1 1 d . . .
C26 C 0.9353(4) 1.2950(3) 0.7655(2) 0.0594(8) Uani 1 1 d . . .
H26 H 0.8923 1.3748 0.7365 0.071 Uiso 1 1 calc R . .
C27 C 0.9554(3) 1.2155(3) 0.7118(2) 0.0537(7) Uani 1 1 d . . .
H27 H 0.9272 1.2423 0.6473 0.064 Uiso 1 1 calc R . .
C28 C 0.9626(5) 1.3464(4) 0.9192(3) 0.0816(11) Uani 1 1 d . . .
H28A H 0.8872 1.4137 0.8895 0.098 Uiso 1 1 calc R . .
H28B H 0.9273 1.3037 0.9839 0.098 Uiso 1 1 calc R . .
C29 C 1.1085(6) 1.3970(4) 0.9255(4) 0.1049(15) Uani 1 1 d . . .
H29A H 1.1823 1.3310 0.9573 0.157 Uiso 1 1 calc R . .
H29B H 1.0934 1.4532 0.9617 0.157 Uiso 1 1 calc R . .
H29C H 1.1439 1.4393 0.8617 0.157 Uiso 1 1 calc R . .
C31 C 0.6436(3) 0.8068(3) 0.8484(2) 0.0554(7) Uani 1 1 d . . .
N2 N 0.5155(3) 0.7769(3) 0.8958(2) 0.0690(8) Uani 1 1 d . . .
C32 C 0.4322(5) 0.8542(4) 0.9476(3) 0.0867(12) Uani 1 1 d . . .
H32A H 0.4605 0.9376 0.9206 0.104 Uiso 1 1 calc R . .
H32B H 0.3242 0.8558 0.9380 0.104 Uiso 1 1 calc R . .
C33 C 0.4638(7) 0.8088(6) 1.0522(4) 0.128(2) Uani 1 1 d . . .
H33A H 0.4417 0.7245 1.0786 0.193 Uiso 1 1 calc R . .
H33B H 0.4016 0.8575 1.0837 0.193 Uiso 1 1 calc R . .
H33C H 0.5688 0.8148 1.0624 0.193 Uiso 1 1 calc R . .
C34 C 0.4427(4) 0.6656(4) 0.8950(3) 0.0852(12) Uani 1 1 d . . .
H34A H 0.5194 0.6044 0.8858 0.102 Uiso 1 1 calc R . .
H34B H 0.3919 0.6301 0.9563 0.102 Uiso 1 1 calc R . .
C35 C 0.3325(6) 0.7011(6) 0.8163(4) 0.1221(19) Uani 1 1 d . . .
H35A H 0.2495 0.7527 0.8303 0.183 Uiso 1 1 calc R . .
H35B H 0.2951 0.6287 0.8101 0.183 Uiso 1 1 calc R . .
H35C H 0.3807 0.7450 0.7569 0.183 Uiso 1 1 calc R . .

loop_
_atom_site_aniso_label
_atom_site_aniso_U_11
_atom_site_aniso_U_22
_atom_site_aniso_U_33
_atom_site_aniso_U_23
_atom_site_aniso_U_13
_atom_site_aniso_U_12
Pd1 0.05073(14) 0.04235(13) 0.04916(14) -0.02042(10) 0.00545(9) -0.01033(9)
C7 0.0516(15) 0.0354(13) 0.0459(15) -0.0154(11) -0.0015(12) -0.0064(11)
N1 0.0535(13) 0.0358(11) 0.0474(13) -0.0171(10) -0.0050(11) -0.0048(10)
S1 0.0653(5) 0.0613(5) 0.0764(5) -0.0408(4) 0.0255(4) -0.0248(4)
S2 0.0658(5) 0.0579(5) 0.0669(5) -0.0347(4) 0.0128(4) -0.0145(4)
C1 0.0504(15) 0.0374(13) 0.0466(15) -0.0147(12) -0.0004(12) -0.0086(11)
C2 0.0654(19) 0.0371(14) 0.0579(18) -0.0133(13) 0.0059(14) -0.0142(13)
C3 0.0600(18) 0.0476(16) 0.0509(16) -0.0140(13) 0.0108(14) -0.0152(13)
C4 0.0442(14) 0.0447(14) 0.0414(14) -0.0138(12) -0.0039(11) -0.0078(11)
C5 0.0409(14) 0.0365(13) 0.0414(14) -0.0131(11) -0.0042(11) -0.0061(10)
C6 0.0429(14) 0.0372(13) 0.0433(14) -0.0135(11) -0.0049(11) -0.0067(11)
C8 0.0563(17) 0.0449(15) 0.0626(18) -0.0182(14) 0.0160(14) -0.0145(13)
C9 0.0587(17) 0.0352(14) 0.0649(18) -0.0196(13) 0.0108(14) -0.0122(12)
C10 0.0439(14) 0.0389(13) 0.0484(15) -0.0150(12) -0.0040(12) -0.0047(11)
C11 0.0413(14) 0.0438(14) 0.0477(15) -0.0183(12) -0.0056(11) -0.0011(11)
C12 0.0433(15) 0.0480(15) 0.0451(15) -0.0173(12) -0.0080(12) 0.0000(12)
C13 0.0434(15) 0.0517(16) 0.0430(14) -0.0164(12) -0.0027(12) -0.0057(12)
C14 0.0584(18) 0.0598(18) 0.0568(18) -0.0201(15) 0.0081(14) -0.0147(15)
C15 0.061(2) 0.076(2) 0.062(2) -0.0257(17) 0.0183(16) -0.0121(17)
C16 0.0591(19) 0.073(2) 0.0594(19) -0.0290(17) 0.0087(15) -0.0013(16)
C17 0.0494(16) 0.0586(17) 0.0505(16) -0.0244(14) -0.0046(13) 0.0011(13)
C18 0.0635(19) 0.0598(19) 0.065(2) -0.0363(16) -0.0023(16) 0.0032(15)
C19 0.071(2) 0.0459(16) 0.070(2) -0.0301(15) -0.0061(17) -0.0026(15)
C20 0.0542(17) 0.0456(15) 0.0620(18) -0.0225(14) 0.0000(14) -0.0065(13)
C21 0.0558(17) 0.0356(13) 0.0538(17) -0.0146(12) -0.0008(13) -0.0101(12)
C22 0.0461(15) 0.0386(13) 0.0494(15) -0.0171(12) -0.0002(12) -0.0072(11)
C23 0.069(2) 0.0420(15) 0.0514(17) -0.0141(13) -0.0037(14) -0.0068(14)
C24 0.084(2) 0.0613(19) 0.0436(16) -0.0200(14) 0.0037(15) -0.0187(17)
C25 0.0635(19) 0.0537(17) 0.0637(19) -0.0314(15) 0.0175(15) -0.0150(14)
C26 0.0639(19) 0.0434(16) 0.072(2) -0.0222(15) 0.0015(16) 0.0002(14)
C27 0.0599(18) 0.0470(16) 0.0545(17) -0.0168(13) -0.0103(14) -0.0002(13)
C28 0.101(3) 0.074(2) 0.089(3) -0.052(2) 0.031(2) -0.022(2)
C29 0.120(4) 0.102(3) 0.127(4) -0.082(3) 0.011(3) -0.024(3)
C31 0.0544(17) 0.0607(18) 0.0573(18) -0.0267(15) 0.0062(14) -0.0109(14)
N2 0.0616(17) 0.0769(19) 0.082(2) -0.0444(16) 0.0184(15) -0.0154(14)
C32 0.068(2) 0.090(3) 0.116(3) -0.056(3) 0.021(2) -0.007(2)
C33 0.157(5) 0.153(5) 0.095(4) -0.069(4) 0.029(3) -0.011(4)
C34 0.067(2) 0.096(3) 0.106(3) -0.050(3) 0.027(2) -0.025(2)
C35 0.092(3) 0.157(5) 0.150(5) -0.090(4) -0.009(3) -0.019(3)

loop_
_atom_type_symbol
_atom_type_description
_atom_type_scat_dispersion_real
_atom_type_scat_dispersion_imag
_atom_type_scat_source
C C 0.0033 0.0016 'International Tables Vol C Tables 4.2.6.8 and 6.1.1.4'
H H 0.0000 0.0000 'International Tables Vol C Tables 4.2.6.8 and 6.1.1.4'
N N 0.0061 0.0033 'International Tables Vol C Tables 4.2.6.8 and 6.1.1.4'
S S 0.1246 0.1234 'International Tables Vol C Tables 4.2.6.8 and 6.1.1.4'
Pd Pd -0.9988 1.0072 'International Tables Vol C Tables 4.2.6.8 and 6.1.1.4'

loop_
_geom_angle_atom_site_label_1
_geom_angle_atom_site_label_2
_geom_angle_atom_site_label_3
_geom_angle
_geom_angle_site_symmetry_1
_geom_angle_site_symmetry_3
_geom_angle_publ_flag
C7 Pd1 N1 91.63(10) . . ?
C7 Pd1 S1 95.69(8) . . ?
N1 Pd1 S1 171.34(7) . . ?
C7 Pd1 S2 169.93(8) . . ?
N1 Pd1 S2 98.40(7) . . ?
S1 Pd1 S2 74.24(4) . . ?
C8 C7 C6 116.2(2) . . ?
C8 C7 Pd1 118.6(2) . . ?
C6 C7 Pd1 125.18(19) . . ?
C21 N1 C22 117.4(2) . . ?
C21 N1 Pd1 124.27(18) . . ?
C22 N1 Pd1 117.49(17) . . ?
C31 S1 Pd1 88.30(11) . . ?
C31 S2 Pd1 85.01(11) . . ?
C2 C1 C21 115.0(2) . . ?
C2 C1 C6 119.4(2) . . ?
C21 C1 C6 125.4(2) . . ?
C3 C2 C1 122.5(3) . . ?
C2 C3 C4 121.3(3) . . ?
C3 C4 C5 118.3(2) . . ?
C3 C4 C13 121.6(3) . . ?
C5 C4 C13 120.1(2) . . ?
C10 C5 C6 119.9(2) . . ?
C10 C5 C4 119.1(2) . . ?
C6 C5 C4 121.0(2) . . ?
C7 C6 C5 120.8(2) . . ?
C7 C6 C1 122.0(2) . . ?
C5 C6 C1 117.3(2) . . ?
C9 C8 C7 123.4(3) . . ?
C10 C9 C8 122.1(2) . . ?
C9 C10 C5 117.5(2) . . ?
C9 C10 C11 122.2(2) . . ?
C5 C10 C11 120.3(2) . . ?
C20 C11 C12 118.0(3) . . ?
C20 C11 C10 122.3(3) . . ?
C12 C11 C10 119.7(2) . . ?
C11 C12 C17 120.0(2) . . ?
C11 C12 C13 120.6(2) . . ?
C17 C12 C13 119.3(3) . . ?
C14 C13 C12 118.1(3) . . ?
C14 C13 C4 122.4(3) . . ?
C12 C13 C4 119.5(2) . . ?
C15 C14 C13 122.1(3) . . ?
C16 C15 C14 120.0(3) . . ?
C15 C16 C17 121.0(3) . . ?
C16 C17 C18 121.9(3) . . ?
C16 C17 C12 119.3(3) . . ?
C18 C17 C12 118.8(3) . . ?
C19 C18 C17 120.4(3) . . ?
C18 C19 C20 120.9(3) . . ?
C11 C20 C19 121.6(3) . . ?
N1 C21 C1 127.6(2) . . ?
C27 C22 C23 119.5(3) . . ?
C27 C22 N1 121.8(2) . . ?
C23 C22 N1 118.6(2) . . ?
C22 C23 C24 119.7(3) . . ?
C25 C24 C23 121.4(3) . . ?
C26 C25 C24 118.0(3) . . ?
C26 C25 C28 121.8(3) . . ?
C24 C25 C28 120.1(3) . . ?
C25 C26 C27 121.3(3) . . ?
C22 C27 C26 120.0(3) . . ?
C29 C28 C25 112.2(3) . . ?
N2 C31 S2 124.6(2) . . ?
N2 C31 S1 123.0(2) . . ?
S2 C31 S1 112.41(18) . . ?
C31 N2 C32 122.3(3) . . ?
C31 N2 C34 121.2(3) . . ?
C32 N2 C34 116.4(3) . . ?
C33 C32 N2 112.3(4) . . ?
C35 C34 N2 109.2(4) . . ?

loop_
_geom_bond_atom_site_label_1
_geom_bond_atom_site_label_2
_geom_bond_distance
_geom_bond_site_symmetry_2
_geom_bond_publ_flag
Pd1 C7 2.018(3) . ?
Pd1 N1 2.035(2) . ?
Pd1 S1 2.3027(11) . ?
Pd1 S2 2.4128(11) . ?
C7 C8 1.390(4) . ?
C7 C6 1.423(4) . ?
N1 C21 1.283(4) . ?
N1 C22 1.441(3) . ?
S1 C31 1.718(3) . ?
S2 C31 1.708(3) . ?
C1 C2 1.386(4) . ?
C1 C21 1.434(4) . ?
C1 C6 1.436(4) . ?
C2 C3 1.367(4) . ?
C3 C4 1.382(4) . ?
C4 C5 1.436(4) . ?
C4 C13 1.464(4) . ?
C5 C10 1.430(4) . ?
C5 C6 1.434(4) . ?
C8 C9 1.378(4) . ?
C9 C10 1.376(4) . ?
C10 C11 1.462(4) . ?
C11 C20 1.389(4) . ?
C11 C12 1.417(4) . ?
C12 C17 1.423(4) . ?
C12 C13 1.423(4) . ?
C13 C14 1.387(4) . ?
C14 C15 1.386(4) . ?
C15 C16 1.360(5) . ?
C16 C17 1.398(4) . ?
C17 C18 1.414(4) . ?
C18 C19 1.355(5) . ?
C19 C20 1.390(4) . ?
C22 C27 1.375(4) . ?
C22 C23 1.379(4) . ?
C23 C24 1.385(4) . ?
C24 C25 1.378(5) . ?
C25 C26 1.376(5) . ?
C25 C28 1.522(4) . ?
C26 C27 1.385(4) . ?
C28 C29 1.487(6) . ?
C31 N2 1.322(4) . ?
N2 C32 1.478(4) . ?
N2 C34 1.497(5) . ?
C32 C33 1.477(7) . ?
C34 C35 1.467(6) . ?
